data_1513827
loop_
_publ_author_name
'Mori, Takamichi'
'Yanai, Naoyuki'
'Osaka, Itaru'
'Takimiya, Kazuo'

_publ_section_title
;
 Quinoidal Naphtho[1,2-b:5,6-b']dithiophenes for Solution-Processed
 n-Channel Organic Field-Effect Transistors.
;
_journal_issue 5
_journal_name_full 'Organic letters'
_journal_page_first 1334
_journal_page_last 1337
_journal_paper_doi 10.1021/ol5000567
_journal_volume 16
_journal_year 2014
_chemical_formula_moiety 'C44 H54 N4 S2'
_chemical_formula_sum 'C44 H54 N4 S2'
_chemical_formula_weight 703.03
_chemical_name_common C12-QNDT-CN
_chemical_name_systematic
; 
 ? 
;
_space_group_IT_number 2
_symmetry_cell_setting triclinic
_symmetry_space_group_name_Hall '-P 1'
_symmetry_space_group_name_H-M 'P -1'
_atom_sites_solution_hydrogens geom
_atom_sites_solution_primary direct
_atom_sites_solution_secondary difmap
_audit_creation_method SHELXL-97
_cell_angle_alpha 99.0404(15)
_cell_angle_beta 95.4568(14)
_cell_angle_gamma 99.291(2)
_cell_formula_units_Z 1
_cell_length_a 4.62000(10)
_cell_length_b 14.0234(3)
_cell_length_c 15.5359(4)
_cell_measurement_temperature 99(2)
_cell_measurement_theta_max 68.20
_cell_measurement_theta_min 3.81
_cell_volume 973.48(4)
_computing_structure_refinement 'SHELXL-97 (Sheldrick, 1997)'
_computing_structure_solution 'SHELXS-97 (Sheldrick, 1990)'
_diffrn_ambient_temperature 99(2)
_diffrn_measured_fraction_theta_full 0.975
_diffrn_measured_fraction_theta_max 0.975
_diffrn_radiation_monochromator graphite
_diffrn_radiation_source 'fine-focus sealed tube'
_diffrn_radiation_type CuK\a
_diffrn_radiation_wavelength 1.54187
_diffrn_reflns_av_R_equivalents 0.0749
_diffrn_reflns_av_sigmaI/netI 0.1108
_diffrn_reflns_limit_h_max 5
_diffrn_reflns_limit_h_min -5
_diffrn_reflns_limit_k_max 16
_diffrn_reflns_limit_k_min -16
_diffrn_reflns_limit_l_max 18
_diffrn_reflns_limit_l_min -18
_diffrn_reflns_number 10337
_diffrn_reflns_theta_full 68.24
_diffrn_reflns_theta_max 68.24
_diffrn_reflns_theta_min 3.24
_exptl_absorpt_coefficient_mu 1.502
_exptl_absorpt_correction_T_max 0.9851
_exptl_absorpt_correction_T_min 0.5849
_exptl_absorpt_correction_type multi-scan
_exptl_absorpt_process_details 'Jacobson, R. (1998) Private communication'
_exptl_crystal_colour Red
_exptl_crystal_density_diffrn 1.199
_exptl_crystal_density_method 'not measured'
_exptl_crystal_description Platelet
_exptl_crystal_F_000 378
_exptl_crystal_size_max 0.40
_exptl_crystal_size_mid 0.20
_exptl_crystal_size_min 0.01
_refine_diff_density_max 0.463
_refine_diff_density_min -0.540
_refine_diff_density_rms 0.089
_refine_ls_extinction_method none
_refine_ls_goodness_of_fit_ref 0.965
_refine_ls_hydrogen_treatment mixed
_refine_ls_matrix_type full
_refine_ls_number_parameters 227
_refine_ls_number_reflns 3484
_refine_ls_number_restraints 0
_refine_ls_restrained_S_all 0.965
_refine_ls_R_factor_all 0.1009
_refine_ls_R_factor_gt 0.0692
_refine_ls_shift/su_max 0.000
_refine_ls_shift/su_mean 0.000
_refine_ls_structure_factor_coef Fsqd
_refine_ls_weighting_details 'calc w=1/[\s^2^(Fo^2^)+(0.1076P)^2^+0.0000P] where P=(Fo^2^+2Fc^2^)/3'
_refine_ls_weighting_scheme calc
_refine_ls_wR_factor_gt 0.1628
_refine_ls_wR_factor_ref 0.2009
_reflns_number_gt 2151
_reflns_number_total 3484
_reflns_threshold_expression >2sigma(I)
_cod_data_source_file ol5000567_si_002.cif
_cod_data_source_block C12-QNDT-CN
_cod_depositor_comments
;
The following automatic conversions were performed:

'_symmetry_cell_setting' value 'Triclinic' changed to 'triclinic'
according to
/usr/data/users/saulius/crontab/automatic-downloads/current/ACS/lib/dictionaries/cif_core.dic
dictionary named 'cif_core.dic' version 2.4.2 from
2011-04-26.

'_exptl_absorpt_correction_type' value 'Multi-scan'
changed to 'multi-scan' according to
/usr/data/users/saulius/crontab/automatic-downloads/current/ACS/lib/dictionaries/cif_core.dic
dictionary named 'cif_core.dic' version 2.4.2 from 2011-04-26.

Automatic conversion script
Id: cif_fix_values 2281 2013-09-26 08:29:07Z andrius 
;
_cod_original_sg_symbol_H-M P-1
_cod_database_code 1513827

loop_
_symmetry_equiv_pos_as_xyz
'x, y, z'
'-x, -y, -z'

loop_
_atom_site_label
_atom_site_type_symbol
_atom_site_fract_x
_atom_site_fract_y
_atom_site_fract_z
_atom_site_U_iso_or_equiv
_atom_site_adp_type
_atom_site_occupancy
_atom_site_symmetry_multiplicity
_atom_site_calc_flag
_atom_site_refinement_flags
S1 S 0.72952(19) 0.33891(5) 0.12293(6) 0.0321(3) Uani 1 1 d .
C1 C 0.5921(7) 0.4865(2) 0.0343(2) 0.0296(8) Uani 1 1 d .
C26 C 0.8156(9) 0.1532(2) 0.1870(3) 0.0364(9) Uani 1 1 d .
C27 C 0.1788(7) 0.4408(2) -0.0879(2) 0.0313(8) Uani 1 1 d .
H26 H 0.0604 0.4604 -0.1330 0.038 Uiso 1 1 calc R
C5 C 0.5155(7) 0.2236(2) 0.0844(2) 0.0287(8) Uani 1 1 d .
C6 C 0.0031(7) 0.2025(2) -0.2050(2) 0.0317(8) Uani 1 1 d .
H1 H 0.1166 0.2422 -0.2420 0.038 Uiso 1 1 calc R
H2 H 0.1399 0.1668 -0.1755 0.038 Uiso 1 1 calc R
C7 C -0.2585(8) -0.1056(2) -0.4389(2) 0.0325(8) Uani 1 1 d .
H3 H -0.1064 -0.1324 -0.4055 0.039 Uiso 1 1 calc R
H4 H -0.1621 -0.0728 -0.4834 0.039 Uiso 1 1 calc R
C8 C 0.3073(7) 0.3172(2) -0.0087(2) 0.0291(8) Uani 1 1 d .
C9 C -0.3843(8) -0.2652(2) -0.5490(2) 0.0349(9) Uani 1 1 d .
H5 H -0.2245 -0.2896 -0.5167 0.042 Uiso 1 1 calc R
H6 H -0.2979 -0.2324 -0.5950 0.042 Uiso 1 1 calc R
C10 C 0.5354(7) 0.3891(2) 0.0455(2) 0.0277(8) Uani 1 1 d .
C11 C 0.1234(7) 0.3459(2) -0.0772(2) 0.0289(8) Uani 1 1 d .
C12 C 0.2965(8) 0.2251(2) 0.0152(2) 0.0323(8) Uani 1 1 d .
H27 H 0.1557 0.1689 -0.0124 0.039 Uiso 1 1 calc R
C13 C -0.1294(8) 0.0512(2) -0.3252(2) 0.0319(8) Uani 1 1 d .
H7 H -0.0196 0.0837 -0.3675 0.038 Uiso 1 1 calc R
H8 H 0.0109 0.0212 -0.2906 0.038 Uiso 1 1 calc R
C14 C -0.1148(8) 0.2708(2) -0.1355(2) 0.0321(8) Uani 1 1 d .
H9 H -0.2541 0.3054 -0.1653 0.039 Uiso 1 1 calc R
H10 H -0.2266 0.2307 -0.0984 0.039 Uiso 1 1 calc R
C15 C -0.3726(7) -0.0297(2) -0.3761(2) 0.0328(8) Uani 1 1 d .
H11 H -0.5150 0.0003 -0.4100 0.039 Uiso 1 1 calc R
H12 H -0.4801 -0.0632 -0.3339 0.039 Uiso 1 1 calc R
C16 C 0.5693(8) 0.1430(2) 0.1211(2) 0.0329(8) Uani 1 1 d .
C17 C -0.2424(7) 0.1285(2) -0.2634(2) 0.0319(8) Uani 1 1 d .
H13 H -0.3635 0.1641 -0.2987 0.038 Uiso 1 1 calc R
H14 H -0.3720 0.0952 -0.2258 0.038 Uiso 1 1 calc R
C18 C -0.6214(8) -0.3526(2) -0.5931(2) 0.0369(9) Uani 1 1 d .
H15 H -0.7821 -0.3281 -0.6249 0.044 Uiso 1 1 calc R
H16 H -0.7066 -0.3857 -0.5471 0.044 Uiso 1 1 calc R
N2 N 1.0205(8) 0.1660(2) 0.2381(2) 0.0459(9) Uani 1 1 d .
N1 N 0.2410(7) -0.0274(2) 0.0729(2) 0.0469(9) Uani 1 1 d .
C21 C 0.3863(8) 0.0480(2) 0.0939(2) 0.0359(9) Uani 1 1 d .
C22 C -0.4980(8) -0.1904(2) -0.4859(2) 0.0358(9) Uani 1 1 d .
H17 H -0.5929 -0.2237 -0.4415 0.043 Uiso 1 1 calc R
H18 H -0.6512 -0.1636 -0.5188 0.043 Uiso 1 1 calc R
C23 C -0.7332(9) -0.5193(3) -0.6953(3) 0.0447(10) Uani 1 1 d .
H19 H -0.6564 -0.5567 -0.7449 0.054 Uiso 1 1 calc R
H20 H -0.9168 -0.4996 -0.7189 0.054 Uiso 1 1 calc R
C24 C -0.5086(8) -0.4281(2) -0.6576(3) 0.0413(10) Uani 1 1 d .
H21 H -0.4410 -0.3965 -0.7066 0.050 Uiso 1 1 calc R
H22 H -0.3351 -0.4477 -0.6272 0.050 Uiso 1 1 calc R
C25 C -0.8073(11) -0.5857(3) -0.6299(3) 0.0638(13) Uani 1 1 d .
H23 H -0.6291 -0.6088 -0.6086 0.096 Uiso 1 1 calc R
H24 H -0.9582 -0.6421 -0.6583 0.096 Uiso 1 1 calc R
H25 H -0.8829 -0.5494 -0.5803 0.096 Uiso 1 1 calc R

loop_
_atom_site_aniso_label
_atom_site_aniso_U_11
_atom_site_aniso_U_22
_atom_site_aniso_U_33
_atom_site_aniso_U_23
_atom_site_aniso_U_13
_atom_site_aniso_U_12
S1 0.0382(5) 0.0185(4) 0.0374(6) 0.0012(4) 0.0048(4) 0.0019(4)
C1 0.031(2) 0.0230(17) 0.036(2) 0.0039(15) 0.0133(16) 0.0046(14)
C26 0.043(2) 0.0230(18) 0.043(2) 0.0054(16) 0.009(2) 0.0041(16)
C27 0.035(2) 0.0227(17) 0.034(2) -0.0018(15) 0.0061(17) 0.0027(15)
C5 0.034(2) 0.0204(17) 0.031(2) 0.0034(14) 0.0059(16) 0.0019(14)
C6 0.0308(19) 0.0242(17) 0.036(2) -0.0009(15) 0.0057(16) -0.0005(14)
C7 0.0320(19) 0.0250(18) 0.039(2) 0.0035(15) 0.0023(17) 0.0047(15)
C8 0.035(2) 0.0208(16) 0.031(2) 0.0013(14) 0.0096(16) 0.0038(14)
C9 0.033(2) 0.0296(19) 0.040(2) 0.0014(16) 0.0011(17) 0.0044(15)
C10 0.0335(19) 0.0150(15) 0.033(2) -0.0022(14) 0.0122(16) 0.0024(13)
C11 0.0325(19) 0.0217(17) 0.032(2) -0.0013(15) 0.0119(16) 0.0036(14)
C12 0.036(2) 0.0206(17) 0.039(2) 0.0005(15) 0.0110(17) 0.0015(14)
C13 0.035(2) 0.0218(17) 0.037(2) 0.0017(15) 0.0054(17) 0.0022(15)
C14 0.038(2) 0.0209(17) 0.035(2) -0.0005(15) 0.0060(17) 0.0016(15)
C15 0.032(2) 0.0237(18) 0.040(2) 0.0021(16) 0.0046(17) 0.0029(15)
C16 0.040(2) 0.0241(18) 0.034(2) 0.0041(15) 0.0083(17) 0.0040(15)
C17 0.034(2) 0.0214(17) 0.040(2) 0.0010(15) 0.0085(17) 0.0050(14)
C18 0.036(2) 0.0281(19) 0.044(2) 0.0014(17) 0.0037(18) 0.0045(16)
N2 0.052(2) 0.0366(18) 0.051(2) 0.0115(16) 0.0050(18) 0.0097(16)
N1 0.061(2) 0.0282(17) 0.046(2) 0.0070(15) 0.0004(18) -0.0037(16)
C21 0.045(2) 0.0231(18) 0.038(2) 0.0041(16) 0.0047(18) 0.0015(16)
C22 0.037(2) 0.0241(18) 0.042(2) -0.0028(16) 0.0049(17) 0.0011(15)
C23 0.047(2) 0.0276(19) 0.054(3) -0.0077(18) 0.005(2) 0.0038(17)
C24 0.045(2) 0.0275(19) 0.048(2) -0.0050(17) 0.0095(19) 0.0068(17)
C25 0.078(3) 0.032(2) 0.072(3) -0.001(2) 0.000(3) -0.002(2)

loop_
_atom_type_symbol
_atom_type_description
_atom_type_scat_dispersion_real
_atom_type_scat_dispersion_imag
_atom_type_scat_source
C C 0.0181 0.0091 'International Tables Vol C Tables 4.2.6.8 and 6.1.1.4'
H H 0.0000 0.0000 'International Tables Vol C Tables 4.2.6.8 and 6.1.1.4'
N N 0.0311 0.0180 'International Tables Vol C Tables 4.2.6.8 and 6.1.1.4'
S S 0.3331 0.5567 'International Tables Vol C Tables 4.2.6.8 and 6.1.1.4'

loop_
_geom_angle_atom_site_label_1
_geom_angle_atom_site_label_2
_geom_angle_atom_site_label_3
_geom_angle
_geom_angle_site_symmetry_1
_geom_angle_site_symmetry_3
C10 S1 C5 91.06(15) . .
C10 C1 C1 116.9(4) . 2_665
C10 C1 C27 123.1(3) . 2_665
C1 C1 C27 119.9(4) 2_665 2_665
N2 C26 C16 176.2(4) . .
C11 C27 C1 123.3(3) . 2_665
C11 C27 H26 118.4 . .
C1 C27 H26 118.4 2_665 .
C16 C5 C12 127.2(3) . .
C16 C5 S1 120.7(3) . .
C12 C5 S1 112.1(2) . .
C17 C6 C14 112.5(3) . .
C17 C6 H1 109.1 . .
C14 C6 H1 109.1 . .
C17 C6 H2 109.1 . .
C14 C6 H2 109.1 . .
H1 C6 H2 107.8 . .
C15 C7 C22 113.8(3) . .
C15 C7 H3 108.8 . .
C22 C7 H3 108.8 . .
C15 C7 H4 108.8 . .
C22 C7 H4 108.8 . .
H3 C7 H4 107.7 . .
C12 C8 C10 111.6(3) . .
C12 C8 C11 128.8(3) . .
C10 C8 C11 119.6(3) . .
C22 C9 C18 113.8(3) . .
C22 C9 H5 108.8 . .
C18 C9 H5 108.8 . .
C22 C9 H6 108.8 . .
C18 C9 H6 108.8 . .
H5 C9 H6 107.7 . .
C1 C10 C8 122.6(3) . .
C1 C10 S1 125.4(3) . .
C8 C10 S1 111.9(2) . .
C27 C11 C8 117.6(3) . .
C27 C11 C14 122.2(3) . .
C8 C11 C14 120.2(3) . .
C8 C12 C5 113.2(3) . .
C8 C12 H27 123.4 . .
C5 C12 H27 123.4 . .
C15 C13 C17 113.7(3) . .
C15 C13 H7 108.8 . .
C17 C13 H7 108.8 . .
C15 C13 H8 108.8 . .
C17 C13 H8 108.8 . .
H7 C13 H8 107.7 . .
C11 C14 C6 113.7(3) . .
C11 C14 H9 108.8 . .
C6 C14 H9 108.8 . .
C11 C14 H10 108.8 . .
C6 C14 H10 108.8 . .
H9 C14 H10 107.7 . .
C13 C15 C7 113.4(3) . .
C13 C15 H11 108.9 . .
C7 C15 H11 108.9 . .
C13 C15 H12 108.9 . .
C7 C15 H12 108.9 . .
H11 C15 H12 107.7 . .
C5 C16 C26 119.8(3) . .
C5 C16 C21 121.9(3) . .
C26 C16 C21 118.3(3) . .
C6 C17 C13 113.5(3) . .
C6 C17 H13 108.9 . .
C13 C17 H13 108.9 . .
C6 C17 H14 108.9 . .
C13 C17 H14 108.9 . .
H13 C17 H14 107.7 . .
C9 C18 C24 114.1(3) . .
C9 C18 H15 108.7 . .
C24 C18 H15 108.7 . .
C9 C18 H16 108.7 . .
C24 C18 H16 108.7 . .
H15 C18 H16 107.6 . .
N1 C21 C16 179.5(4) . .
C9 C22 C7 113.6(3) . .
C9 C22 H17 108.8 . .
C7 C22 H17 108.8 . .
C9 C22 H18 108.8 . .
C7 C22 H18 108.8 . .
H17 C22 H18 107.7 . .
C24 C23 C25 114.0(3) . .
C24 C23 H19 108.8 . .
C25 C23 H19 108.8 . .
C24 C23 H20 108.8 . .
C25 C23 H20 108.8 . .
H19 C23 H20 107.6 . .
C23 C24 C18 114.6(3) . .
C23 C24 H21 108.6 . .
C18 C24 H21 108.6 . .
C23 C24 H22 108.6 . .
C18 C24 H22 108.6 . .
H21 C24 H22 107.6 . .
C23 C25 H23 109.5 . .
C23 C25 H24 109.5 . .
H23 C25 H24 109.5 . .
C23 C25 H25 109.5 . .
H23 C25 H25 109.5 . .
H24 C25 H25 109.5 . .

loop_
_geom_bond_atom_site_label_1
_geom_bond_atom_site_label_2
_geom_bond_distance
_geom_bond_site_symmetry_2
S1 C10 1.736(3) .
S1 C5 1.737(3) .
C1 C10 1.390(4) .
C1 C1 1.435(7) 2_665
C1 C27 1.439(4) 2_665
C26 N2 1.147(5) .
C26 C16 1.429(5) .
C27 C11 1.354(4) .
C27 C1 1.439(4) 2_665
C27 H26 0.9500 .
C5 C16 1.390(4) .
C5 C12 1.409(5) .
C6 C17 1.521(4) .
C6 C14 1.529(4) .
C6 H1 0.9900 .
C6 H2 0.9900 .
C7 C15 1.522(4) .
C7 C22 1.523(4) .
C7 H3 0.9900 .
C7 H4 0.9900 .
C8 C12 1.393(4) .
C8 C10 1.435(4) .
C8 C11 1.446(5) .
C9 C22 1.513(5) .
C9 C18 1.527(5) .
C9 H5 0.9900 .
C9 H6 0.9900 .
C11 C14 1.509(5) .
C12 H27 0.9500 .
C13 C15 1.520(4) .
C13 C17 1.524(4) .
C13 H7 0.9900 .
C13 H8 0.9900 .
C14 H9 0.9900 .
C14 H10 0.9900 .
C15 H11 0.9900 .
C15 H12 0.9900 .
C16 C21 1.434(5) .
C17 H13 0.9900 .
C17 H14 0.9900 .
C18 C24 1.530(4) .
C18 H15 0.9900 .
C18 H16 0.9900 .
N1 C21 1.139(4) .
C22 H17 0.9900 .
C22 H18 0.9900 .
C23 C24 1.509(5) .
C23 C25 1.509(5) .
C23 H19 0.9900 .
C23 H20 0.9900 .
C24 H21 0.9900 .
C24 H22 0.9900 .
C25 H23 0.9800 .
C25 H24 0.9800 .
C25 H25 0.9800 .

loop_
_geom_torsion_atom_site_label_1
_geom_torsion_atom_site_label_2
_geom_torsion_atom_site_label_3
_geom_torsion_atom_site_label_4
_geom_torsion
_geom_torsion_site_symmetry_1
C10 S1 C5 C16 178.4(3) .
C10 S1 C5 C12 -1.4(3) .
C1 C1 C10 C8 0.8(5) 2_665
C27 C1 C10 C8 -179.7(3) 2_665
C1 C1 C10 S1 179.4(3) 2_665
C27 C1 C10 S1 -1.1(5) 2_665
C12 C8 C10 C1 179.4(3) .
C11 C8 C10 C1 -1.0(5) .
C12 C8 C10 S1 0.7(3) .
C11 C8 C10 S1 -179.8(2) .
C5 S1 C10 C1 -178.3(3) .
C5 S1 C10 C8 0.4(2) .
C1 C27 C11 C8 -0.5(5) 2_665
C1 C27 C11 C14 -178.9(3) 2_665
C12 C8 C11 C27 -179.8(3) .
C10 C8 C11 C27 0.8(4) .
C12 C8 C11 C14 -1.4(5) .
C10 C8 C11 C14 179.2(3) .
C10 C8 C12 C5 -1.8(4) .
C11 C8 C12 C5 178.7(3) .
C16 C5 C12 C8 -177.7(3) .
S1 C5 C12 C8 2.1(4) .
C27 C11 C14 C6 102.8(4) .
C8 C11 C14 C6 -75.5(4) .
C17 C6 C14 C11 -179.3(3) .
C17 C13 C15 C7 179.0(3) .
C22 C7 C15 C13 176.4(3) .
C12 C5 C16 C26 175.4(3) .
S1 C5 C16 C26 -4.4(5) .
C12 C5 C16 C21 -3.6(6) .
S1 C5 C16 C21 176.5(3) .
N2 C26 C16 C5 -23(6) .
N2 C26 C16 C21 156(6) .
C14 C6 C17 C13 -172.4(3) .
C15 C13 C17 C6 173.3(3) .
C22 C9 C18 C24 179.5(3) .
C5 C16 C21 N1 -134(48) .
C26 C16 C21 N1 47(48) .
C18 C9 C22 C7 177.3(3) .
C15 C7 C22 C9 179.4(3) .
C25 C23 C24 C18 -70.4(4) .
C9 C18 C24 C23 174.6(3) .
